data_7013457
loop_
_publ_author_name
'Manning, Anthony R.'
'McAdam, C. John'
'Palmer, Anthony J.'
'Robinson, Brian H.'
'Simpson, Jim'

_publ_section_title
;
 The reaction of
 [{Co(?5-C5H5)}2{Fe(CO)2(PPh3)}(&#xFFFD;3-S)(&#xFFFD;3-CS)] and related
 complexes with carbon disulfide. Synthesis, structure and reactivity
 of [{Co(?5-C5H5)}2{Fe(CO)(L)}(&#xFFFD;3-S)(&#xFFFD;3-C2S3)]
 derivatives (L = PR3 and CNR)
;
_journal_issue 23
_journal_name_full 'Dalton Transactions'
_journal_page_first 4472
_journal_paper_doi 10.1039/b308320a
_journal_year 2003
_chemical_formula_sum 'C43 H37 Co2 Fe O P S4'
_chemical_formula_weight 902.65
_chemical_name_systematic
;
?
;
_space_group_IT_number 14
_symmetry_space_group_name_Hall '-P 2yn'
_symmetry_space_group_name_H-M 'P 1 21/n 1'
_atom_sites_solution_hydrogens geom
_atom_sites_solution_primary direct
_atom_sites_solution_secondary difmap
_audit_creation_method SHELXL-96
_cell_angle_alpha 90.00
_cell_angle_beta 91.79(4)
_cell_angle_gamma 90.00
_cell_formula_units_Z 4
_cell_length_a 9.853(13)
_cell_length_b 19.97(2)
_cell_length_c 20.61(2)
_cell_measurement_reflns_used 20
_cell_measurement_temperature 293(2)
_cell_measurement_theta_max 11
_cell_measurement_theta_min 4
_cell_volume 4053(8)
_computing_cell_refinement 'Siemens XSCANS'
_computing_data_collection 'Siemens XSCANS'
_computing_data_reduction 'Siemens XSCANS'
_computing_molecular_graphics SHELXTL-PC
_computing_structure_refinement SHELXL-96
_computing_structure_solution SHELXS-86
_diffrn_ambient_temperature 293(2)
_diffrn_measured_fraction_theta_full 0.864
_diffrn_measured_fraction_theta_max 0.864
_diffrn_measurement_device_type 'Siemens P4'
_diffrn_measurement_method '\w scans'
_diffrn_radiation_monochromator graphite
_diffrn_radiation_source 'fine-focus sealed tube'
_diffrn_radiation_type MoK\a
_diffrn_radiation_wavelength 0.71073
_diffrn_reflns_av_R_equivalents 0.1296
_diffrn_reflns_av_sigmaI/netI 0.1813
_diffrn_reflns_limit_h_max 0
_diffrn_reflns_limit_h_min -11
_diffrn_reflns_limit_k_max 23
_diffrn_reflns_limit_k_min 0
_diffrn_reflns_limit_l_max 24
_diffrn_reflns_limit_l_min -24
_diffrn_reflns_number 6687
_diffrn_reflns_theta_full 25.01
_diffrn_reflns_theta_max 25.01
_diffrn_reflns_theta_min 2.04
_diffrn_standards_decay_% 1
_diffrn_standards_interval_count 97
_diffrn_standards_number 3
_exptl_absorpt_coefficient_mu 1.440
_exptl_absorpt_correction_T_max 0.925
_exptl_absorpt_correction_T_min 0.419
_exptl_absorpt_correction_type 'empirical \y scans'
_exptl_crystal_colour 'dark brown'
_exptl_crystal_density_diffrn 1.478
_exptl_crystal_density_meas ?
_exptl_crystal_density_method .
_exptl_crystal_description plate
_exptl_crystal_F_000 1848
_exptl_crystal_size_max 0.95
_exptl_crystal_size_mid 0.65
_exptl_crystal_size_min 0.07
_refine_diff_density_max 1.482
_refine_diff_density_min -0.620
_refine_diff_density_rms 0.131
_refine_ls_extinction_method none
_refine_ls_goodness_of_fit_ref 0.832
_refine_ls_hydrogen_treatment mixed
_refine_ls_matrix_type full
_refine_ls_number_parameters 469
_refine_ls_number_reflns 6380
_refine_ls_number_restraints 6
_refine_ls_restrained_S_all 0.832
_refine_ls_R_factor_all 0.1488
_refine_ls_R_factor_gt 0.0692
_refine_ls_shift/su_max 0.000
_refine_ls_shift/su_mean 0.000
_refine_ls_structure_factor_coef Fsqd
_refine_ls_weighting_details 'w=1/[\s^2^(Fo^2^)+(0.0887P)^2^+0.0000P] where P=(Fo^2^+2Fc^2^)/3'
_refine_ls_weighting_scheme calc
_refine_ls_wR_factor_gt 0.1575
_refine_ls_wR_factor_ref 0.1823
_reflns_number_gt 2930
_reflns_number_total 6380
_reflns_threshold_expression >2sigma(I)
_cod_data_source_file b308320a.txt
_cod_data_source_block fecos
_cod_depositor_comments
;
The following automatic conversions were performed:

'_refine_ls_weighting_scheme' value 'calc
w=1/[\s^2^(Fo^2^)+(0.0887P)^2^+0.0000P] where P=(Fo^2^+2Fc^2^)/3' was
changed to 'calc'. New tag '_refine_ls_weighting_details' was
created. The value of the new tag was set to
'w=1/[\s^2^(Fo^2^)+(0.0887P)^2^+0.0000P] where P=(Fo^2^+2Fc^2^)/3'.

Automatic conversion script
Id: cif_fix_values 3143 2015-03-26 13:38:13Z robertas 
;
_cod_original_cell_volume 4055(8)
_cod_database_code 7013457

loop_
_symmetry_equiv_pos_as_xyz
'x, y, z'
'-x+1/2, y+1/2, -z+1/2'
'-x, -y, -z'
'x-1/2, -y-1/2, z-1/2'

loop_
_atom_site_label
_atom_site_type_symbol
_atom_site_fract_x
_atom_site_fract_y
_atom_site_fract_z
_atom_site_U_iso_or_equiv
_atom_site_adp_type
_atom_site_occupancy
_atom_site_calc_flag
_atom_site_refinement_flags
_atom_site_disorder_assembly
_atom_site_disorder_group
S1 S 0.3180(2) 0.18339(12) 0.18213(13) 0.0300(6) Uani 1 d . . .
C1 C 0.3068(9) 0.3084(5) 0.2442(5) 0.035(3) Uani 1 d . . .
S2 S 0.2994(3) 0.38683(13) 0.28440(14) 0.0403(7) Uani 1 d . . .
C2 C 0.2987(8) 0.4398(5) 0.2179(6) 0.036(3) Uani 1 d . . .
S3 S 0.2743(3) 0.52254(13) 0.22640(16) 0.0453(8) Uani 1 d . . .
S4 S 0.3213(2) 0.40112(12) 0.14190(14) 0.0323(6) Uani 1 d . . .
Co1 Co 0.17151(12) 0.24263(6) 0.23344(7) 0.0266(3) Uani 1 d . . .
C13 C -0.0245(11) 0.2656(12) 0.2053(9) 0.096(7) Uani 1 d . . .
H13 H -0.0486 0.2902 0.1684 0.115 Uiso 1 calc R . .
C14 C -0.0074(14) 0.1956(12) 0.2084(10) 0.096(7) Uani 1 d . . .
H14 H -0.0143 0.1664 0.1734 0.115 Uiso 1 calc R . .
C15 C 0.0194(13) 0.1786(7) 0.2678(9) 0.071(5) Uani 1 d . . .
H15 H 0.0251 0.1345 0.2821 0.085 Uiso 1 calc R . .
C11 C 0.0401(10) 0.2372(7) 0.3107(6) 0.053(3) Uani 1 d . . .
H11 H 0.0698 0.2392 0.3539 0.064 Uiso 1 calc R . .
C12 C 0.0008(11) 0.2910(6) 0.2663(7) 0.053(4) Uani 1 d . . .
H12 H -0.0061 0.3359 0.2777 0.064 Uiso 1 calc R . .
Co2 Co 0.41293(13) 0.23315(7) 0.26638(7) 0.0320(4) Uani 1 d . . .
C21 C 0.6086(11) 0.1980(6) 0.2886(6) 0.055(4) Uani 1 d . . .
H21 H 0.6737 0.1871 0.2587 0.066 Uiso 1 calc R . .
C22 C 0.5902(12) 0.2623(7) 0.3159(6) 0.055(3) Uani 1 d . . .
H22 H 0.6400 0.3007 0.3071 0.066 Uiso 1 calc R . .
C23 C 0.4819(12) 0.2573(6) 0.3590(6) 0.052(3) Uani 1 d U . .
H23 H 0.4479 0.2918 0.3842 0.062 Uiso 1 calc R . .
C24 C 0.4341(12) 0.1902(6) 0.3572(6) 0.055(3) Uani 1 d . . .
H24 H 0.3625 0.1737 0.3809 0.066 Uiso 1 calc R . .
C25 C 0.5115(12) 0.1525(6) 0.3140(6) 0.051(3) Uani 1 d . . .
H25 H 0.5017 0.1073 0.3041 0.061 Uiso 1 calc R . .
Fe1 Fe 0.36237(13) 0.28910(7) 0.15975(7) 0.0244(3) Uani 1 d . . .
C3 C 0.5387(11) 0.2966(5) 0.1514(5) 0.034(2) Uani 1 d . . .
O3 O 0.6575(6) 0.3012(4) 0.1526(4) 0.051(2) Uani 1 d . . .
P1 P 0.3131(2) 0.27108(12) 0.05127(13) 0.0245(6) Uani 1 d . . .
C31 C 0.3610(9) 0.3369(5) -0.0083(5) 0.028(2) Uani 1 d . . .
C32 C 0.2900(10) 0.3517(5) -0.0625(5) 0.036(3) Uani 1 d . . .
H32 H 0.2075 0.3302 -0.0708 0.043 Uiso 1 calc R . .
C33 C 0.3356(10) 0.3992(5) -0.1081(6) 0.039(3) Uani 1 d . . .
H33 H 0.2834 0.4086 -0.1453 0.047 Uiso 1 calc R . .
C34 C 0.4555(12) 0.4305(6) -0.0969(6) 0.048(3) Uani 1 d . . .
H34 H 0.4868 0.4613 -0.1268 0.058 Uiso 1 calc R . .
C35 C 0.5329(13) 0.4169(7) -0.0403(7) 0.073(5) Uani 1 d . . .
H35 H 0.6144 0.4392 -0.0320 0.087 Uiso 1 calc R . .
C36 C 0.4867(10) 0.3692(6) 0.0039(6) 0.058(4) Uani 1 d . . .
H36 H 0.5385 0.3590 0.0410 0.069 Uiso 1 calc R . .
C41 C 0.1273(8) 0.2597(5) 0.0388(5) 0.028(2) Uani 1 d . . .
C42 C 0.0679(9) 0.1959(5) 0.0331(4) 0.027(2) Uani 1 d . . .
H42 H 0.1234 0.1582 0.0325 0.032 Uiso 1 calc R . .
C43 C -0.0711(10) 0.1880(5) 0.0282(5) 0.036(3) Uani 1 d . . .
H43 H -0.1081 0.1452 0.0267 0.044 Uiso 1 calc R . .
C44 C -0.1562(9) 0.2431(5) 0.0256(5) 0.037(3) Uani 1 d . . .
H44 H -0.2497 0.2380 0.0207 0.044 Uiso 1 calc R . .
C45 C -0.0976(9) 0.3067(5) 0.0305(5) 0.034(3) Uani 1 d . . .
H45 H -0.1536 0.3442 0.0311 0.041 Uiso 1 calc R . .
C46 C 0.0392(9) 0.3152(5) 0.0346(5) 0.032(2) Uani 1 d . . .
H46 H 0.0752 0.3582 0.0345 0.038 Uiso 1 calc R . .
C51 C 0.3885(9) 0.1968(5) 0.0127(5) 0.031(2) Uani 1 d . . .
C52 C 0.4919(10) 0.1592(5) 0.0429(5) 0.040(3) Uani 1 d . . .
H52 H 0.5223 0.1702 0.0847 0.048 Uiso 1 calc R . .
C53 C 0.5503(11) 0.1054(5) 0.0110(7) 0.051(3) Uani 1 d . . .
H53 H 0.6197 0.0815 0.0321 0.061 Uiso 1 calc R . .
C54 C 0.5096(11) 0.0867(6) -0.0493(6) 0.044(3) Uani 1 d . . .
H54 H 0.5521 0.0511 -0.0695 0.053 Uiso 1 calc R . .
C55 C 0.4017(11) 0.1214(5) -0.0821(6) 0.045(3) Uani 1 d . . .
H55 H 0.3697 0.1081 -0.1230 0.054 Uiso 1 calc R . .
C56 C 0.3448(10) 0.1771(5) -0.0500(5) 0.032(2) Uani 1 d . . .
H56 H 0.2762 0.2013 -0.0713 0.039 Uiso 1 calc R . .
C1B1 C 0.8958(13) 0.5267(7) 0.2989(8) 0.075(5) Uani 1 d . . .
H1B1 H 0.9713 0.5478 0.3178 0.090 Uiso 1 calc R . .
C1B2 C 0.9095(12) 0.4765(7) 0.2538(8) 0.070(5) Uani 1 d . . .
H1B2 H 0.9962 0.4637 0.2422 0.083 Uiso 1 calc R . .
C1B3 C 0.7998(11) 0.4449(6) 0.2253(7) 0.055(4) Uani 1 d . . .
H1B3 H 0.8132 0.4103 0.1959 0.066 Uiso 1 calc R . .
C1B4 C 0.6689(12) 0.4639(7) 0.2397(7) 0.058(4) Uani 1 d . . .
H1B4 H 0.5940 0.4443 0.2187 0.070 Uiso 1 calc R . .
C1B5 C 0.6526(13) 0.5134(8) 0.2868(8) 0.074(5) Uani 1 d . . .
H1B5 H 0.5658 0.5253 0.2990 0.088 Uiso 1 calc R . .
C1B6 C 0.7644(15) 0.5448(7) 0.3153(7) 0.071(4) Uani 1 d . . .
H1B6 H 0.7518 0.5784 0.3458 0.085 Uiso 1 calc R . .
C2B1 C -0.0677(15) -0.0279(6) 0.0514(7) 0.065(4) Uani 1 d . . .
H2B1 H -0.1127 -0.0463 0.0861 0.078 Uiso 1 calc R . .
C2B2 C 0.0651(17) -0.0085(6) 0.0591(8) 0.078(5) Uani 1 d . . .
H2B2 H 0.1097 -0.0145 0.0991 0.093 Uiso 1 calc R . .
C2B3 C 0.1349(12) 0.0203(5) 0.0079(7) 0.052(3) Uani 1 d . . .
H2B3 H 0.2247 0.0339 0.0138 0.063 Uiso 1 calc R . .
C3B1 C 0.0961(13) 0.5121(6) 0.0471(7) 0.059(4) Uani 1 d . . .
H3B1 H 0.1632 0.5200 0.0789 0.071 Uiso 1 calc R . .
C3B2 C 0.1302(13) 0.5048(7) -0.0181(9) 0.084(6) Uani 1 d . . .
H3B2 H 0.2203 0.5086 -0.0299 0.100 Uiso 1 calc R . .
C3B3 C 0.0347(16) 0.4924(6) -0.0628(7) 0.064(4) Uani 1 d . . .
H3B3 H 0.0584 0.4867 -0.1057 0.077 Uiso 1 calc R . .

loop_
_atom_site_aniso_label
_atom_site_aniso_U_11
_atom_site_aniso_U_22
_atom_site_aniso_U_33
_atom_site_aniso_U_23
_atom_site_aniso_U_13
_atom_site_aniso_U_12
S1 0.0412(14) 0.0294(13) 0.0193(16) -0.0033(11) 0.0020(11) 0.0079(11)
C1 0.038(6) 0.049(7) 0.018(6) -0.006(5) -0.008(4) 0.001(5)
S2 0.0590(17) 0.0364(15) 0.0261(18) -0.0111(12) 0.0103(13) -0.0014(13)
C2 0.015(5) 0.046(6) 0.049(8) -0.004(5) 0.005(4) -0.009(4)
S3 0.0477(16) 0.0309(15) 0.058(2) -0.0122(14) 0.0112(14) -0.0014(12)
S4 0.0394(14) 0.0269(13) 0.0308(18) 0.0009(11) 0.0024(11) 0.0008(11)
Co1 0.0321(7) 0.0311(8) 0.0170(8) 0.0037(6) 0.0094(5) 0.0020(6)
C13 0.017(6) 0.20(2) 0.067(13) 0.069(14) 0.021(6) 0.028(9)
C14 0.052(9) 0.17(2) 0.070(15) -0.050(13) 0.041(9) -0.043(11)
C15 0.062(8) 0.050(8) 0.105(15) 0.004(9) 0.064(9) -0.006(6)
C11 0.044(6) 0.090(10) 0.026(8) 0.013(7) 0.010(5) 0.002(6)
C12 0.059(8) 0.038(7) 0.064(11) 0.005(7) 0.027(7) 0.022(6)
Co2 0.0391(8) 0.0424(8) 0.0142(9) 0.0032(6) -0.0010(6) 0.0041(6)
C21 0.054(7) 0.058(9) 0.055(10) 0.006(7) 0.006(6) 0.006(6)
C22 0.061(8) 0.069(9) 0.035(9) -0.007(7) -0.011(6) -0.019(7)
C23 0.071(6) 0.061(7) 0.022(6) -0.015(5) -0.014(5) 0.006(5)
C24 0.064(8) 0.062(9) 0.037(9) 0.008(7) -0.003(6) 0.007(6)
C25 0.088(9) 0.041(7) 0.021(8) 0.003(5) -0.023(6) 0.021(6)
Fe1 0.0315(7) 0.0287(8) 0.0132(8) 0.0003(6) 0.0031(6) -0.0003(6)
C3 0.058(7) 0.040(6) 0.003(5) 0.005(4) 0.002(5) 0.006(5)
O3 0.019(4) 0.086(6) 0.049(6) 0.010(4) 0.004(3) 0.003(4)
P1 0.0250(12) 0.0336(14) 0.0149(15) -0.0018(11) 0.0022(10) -0.0014(10)
C31 0.033(5) 0.033(6) 0.019(7) -0.002(4) 0.006(4) -0.007(4)
C32 0.043(6) 0.055(7) 0.010(6) -0.003(5) -0.001(5) -0.020(5)
C33 0.051(7) 0.038(6) 0.029(8) 0.006(5) 0.010(5) -0.008(5)
C34 0.071(8) 0.060(8) 0.016(7) 0.004(6) 0.021(6) -0.009(6)
C35 0.066(8) 0.097(11) 0.053(11) 0.019(8) -0.008(7) -0.061(8)
C36 0.039(6) 0.094(10) 0.039(9) 0.027(7) -0.016(5) -0.021(6)
C41 0.023(4) 0.042(6) 0.019(6) 0.000(4) 0.006(4) -0.006(4)
C42 0.035(5) 0.034(6) 0.012(6) 0.010(4) 0.002(4) 0.005(4)
C43 0.048(6) 0.039(6) 0.023(7) 0.001(5) 0.000(5) -0.013(5)
C44 0.025(5) 0.058(7) 0.026(7) -0.001(5) 0.005(4) -0.012(5)
C45 0.032(5) 0.039(6) 0.031(7) 0.004(5) 0.008(5) 0.014(4)
C46 0.038(5) 0.033(6) 0.024(7) -0.004(5) 0.006(4) -0.003(5)
C51 0.032(5) 0.036(6) 0.027(7) 0.002(5) 0.008(4) 0.004(4)
C52 0.057(7) 0.038(6) 0.027(7) 0.005(5) 0.021(5) 0.004(5)
C53 0.048(7) 0.032(6) 0.072(11) -0.009(6) 0.012(6) 0.005(5)
C54 0.051(7) 0.045(7) 0.037(9) -0.013(6) 0.011(6) 0.010(5)
C55 0.065(8) 0.030(6) 0.042(8) -0.002(5) 0.023(6) -0.008(5)
C56 0.044(6) 0.032(6) 0.022(7) 0.002(5) 0.010(5) 0.010(5)
C1B1 0.055(9) 0.063(10) 0.105(15) 0.033(9) -0.028(8) -0.021(7)
C1B2 0.042(7) 0.060(9) 0.108(15) 0.033(9) 0.018(8) -0.003(7)
C1B3 0.050(7) 0.049(8) 0.066(11) 0.020(7) 0.003(7) -0.001(6)
C1B4 0.049(7) 0.071(9) 0.054(11) 0.011(8) -0.008(6) -0.002(7)
C1B5 0.044(7) 0.096(12) 0.082(14) 0.033(9) 0.021(8) 0.009(7)
C1B6 0.091(11) 0.057(9) 0.066(12) 0.006(8) 0.001(8) -0.003(8)
C2B1 0.097(11) 0.055(9) 0.045(11) 0.003(7) 0.026(8) -0.016(8)
C2B2 0.136(14) 0.031(7) 0.066(12) 0.010(7) -0.001(10) -0.002(8)
C2B3 0.059(8) 0.035(7) 0.063(11) -0.010(6) 0.007(7) 0.005(6)
C3B1 0.066(9) 0.043(7) 0.065(12) -0.026(7) -0.044(7) 0.019(6)
C3B2 0.050(8) 0.077(10) 0.126(17) -0.058(10) 0.032(9) -0.011(7)
C3B3 0.096(11) 0.059(9) 0.038(10) -0.009(7) 0.015(8) -0.029(8)

loop_
_atom_type_symbol
_atom_type_description
_atom_type_scat_dispersion_real
_atom_type_scat_dispersion_imag
_atom_type_scat_source
C C 0.0033 0.0016 'International Tables Vol C Tables 4.2.6.8 and 6.1.1.4'
H H 0.0000 0.0000 'International Tables Vol C Tables 4.2.6.8 and 6.1.1.4'
O O 0.0106 0.0060 'International Tables Vol C Tables 4.2.6.8 and 6.1.1.4'
P P 0.1023 0.0942 'International Tables Vol C Tables 4.2.6.8 and 6.1.1.4'
S S 0.1246 0.1234 'International Tables Vol C Tables 4.2.6.8 and 6.1.1.4'
Fe Fe 0.3463 0.8444 'International Tables Vol C Tables 4.2.6.8 and 6.1.1.4'
Co Co 0.3494 0.9721 'International Tables Vol C Tables 4.2.6.8 and 6.1.1.4'

loop_
_geom_angle_atom_site_label_1
_geom_angle_atom_site_label_2
_geom_angle_atom_site_label_3
_geom_angle
_geom_angle_site_symmetry_1
_geom_angle_site_symmetry_3
_geom_angle_publ_flag
Co1 S1 Co2 68.83(12) . . ?
Co1 S1 Fe1 73.68(11) . . ?
Co2 S1 Fe1 69.43(10) . . ?
S2 C1 Co2 128.6(6) . . ?
S2 C1 Co1 129.2(5) . . ?
Co2 C1 Co1 81.7(4) . . ?
S2 C1 Fe1 129.1(6) . . ?
Co2 C1 Fe1 83.4(4) . . ?
Co1 C1 Fe1 88.4(4) . . ?
C2 S2 C1 99.7(5) . . ?
S3 C2 S2 121.1(7) . . ?
S3 C2 S4 123.0(7) . . ?
S2 C2 S4 115.9(6) . . ?
C2 S4 Fe1 108.1(4) . . ?
C1 Co1 C13 122.3(7) . . ?
C1 Co1 C14 162.1(8) . . ?
C13 Co1 C14 40.2(6) . . ?
C1 Co1 C12 102.4(5) . . ?
C13 Co1 C12 38.9(6) . . ?
C14 Co1 C12 66.2(6) . . ?
C1 Co1 C11 113.6(5) . . ?
C13 Co1 C11 68.1(5) . . ?
C14 Co1 C11 67.6(6) . . ?
C12 Co1 C11 41.0(5) . . ?
C1 Co1 C15 153.2(6) . . ?
C13 Co1 C15 63.8(6) . . ?
C14 Co1 C15 36.1(6) . . ?
C12 Co1 C15 65.2(5) . . ?
C11 Co1 C15 41.2(5) . . ?
C1 Co1 S1 87.6(3) . . ?
C13 Co1 S1 128.3(6) . . ?
C14 Co1 S1 102.0(5) . . ?
C12 Co1 S1 166.9(4) . . ?
C11 Co1 S1 141.5(4) . . ?
C15 Co1 S1 108.9(4) . . ?
C1 Co1 Co2 49.1(3) . . ?
C13 Co1 Co2 171.5(7) . . ?
C14 Co1 Co2 148.3(7) . . ?
C12 Co1 Co2 137.1(4) . . ?
C11 Co1 Co2 113.8(3) . . ?
C15 Co1 Co2 123.5(5) . . ?
S1 Co1 Co2 55.93(10) . . ?
C1 Co1 Fe1 45.8(3) . . ?
C13 Co1 Fe1 116.3(4) . . ?
C14 Co1 Fe1 130.0(5) . . ?
C12 Co1 Fe1 128.9(3) . . ?
C11 Co1 Fe1 159.0(4) . . ?
C15 Co1 Fe1 159.8(5) . . ?
S1 Co1 Fe1 53.86(10) . . ?
Co2 Co1 Fe1 58.86(9) . . ?
C12 C13 C14 107.8(13) . . ?
C12 C13 Co1 71.4(7) . . ?
C14 C13 Co1 69.8(8) . . ?
C15 C14 C13 109.0(15) . . ?
C15 C14 Co1 74.5(9) . . ?
C13 C14 Co1 70.0(8) . . ?
C14 C15 C11 112.3(14) . . ?
C14 C15 Co1 69.4(8) . . ?
C11 C15 Co1 68.5(6) . . ?
C12 C11 C15 100.4(12) . . ?
C12 C11 Co1 69.0(6) . . ?
C15 C11 Co1 70.2(7) . . ?
C13 C12 C11 109.9(12) . . ?
C13 C12 Co1 69.7(7) . . ?
C11 C12 Co1 70.0(6) . . ?
C1 Co2 C24 126.4(5) . . ?
C1 Co2 C23 101.7(5) . . ?
C24 Co2 C23 40.3(5) . . ?
C1 Co2 C22 110.3(5) . . ?
C24 Co2 C22 67.2(5) . . ?
C23 Co2 C22 39.9(5) . . ?
C1 Co2 C21 145.5(5) . . ?
C24 Co2 C21 66.1(5) . . ?
C23 Co2 C21 66.5(5) . . ?
C22 Co2 C21 39.7(4) . . ?
C1 Co2 C25 165.8(5) . . ?
C24 Co2 C25 39.4(4) . . ?
C23 Co2 C25 67.3(5) . . ?
C22 Co2 C25 67.5(5) . . ?
C21 Co2 C25 39.9(4) . . ?
C1 Co2 S1 87.1(3) . . ?
C24 Co2 S1 124.1(4) . . ?
C23 Co2 S1 164.1(4) . . ?
C22 Co2 S1 148.2(4) . . ?
C21 Co2 S1 113.0(4) . . ?
C25 Co2 S1 101.6(4) . . ?
C1 Co2 Co1 49.2(3) . . ?
C24 Co2 Co1 110.6(3) . . ?
C23 Co2 Co1 121.6(3) . . ?
C22 Co2 Co1 154.7(4) . . ?
C21 Co2 Co1 164.6(4) . . ?
C25 Co2 Co1 127.9(4) . . ?
S1 Co2 Co1 55.24(8) . . ?
C1 Co2 Fe1 48.3(3) . . ?
C24 Co2 Fe1 173.8(3) . . ?
C23 Co2 Fe1 139.4(4) . . ?
C22 Co2 Fe1 116.6(4) . . ?
C21 Co2 Fe1 120.0(4) . . ?
C25 Co2 Fe1 145.8(3) . . ?
S1 Co2 Fe1 55.71(11) . . ?
Co1 Co2 Fe1 63.83(6) . . ?
C22 C21 C25 109.6(11) . . ?
C22 C21 Co2 69.8(7) . . ?
C25 C21 Co2 70.8(6) . . ?
C21 C22 C23 107.1(11) . . ?
C21 C22 Co2 70.5(7) . . ?
C23 C22 Co2 69.5(6) . . ?
C22 C23 C24 107.8(11) . . ?
C22 C23 Co2 70.6(7) . . ?
C24 C23 Co2 69.8(7) . . ?
C25 C24 C23 109.6(11) . . ?
C25 C24 Co2 72.0(7) . . ?
C23 C24 Co2 69.9(7) . . ?
C24 C25 C21 105.8(11) . . ?
C24 C25 Co2 68.6(7) . . ?
C21 C25 Co2 69.3(6) . . ?
C3 Fe1 C1 113.0(4) . . ?
C3 Fe1 S1 107.7(3) . . ?
C1 Fe1 S1 86.4(3) . . ?
C3 Fe1 S4 94.1(3) . . ?
C1 Fe1 S4 83.9(3) . . ?
S1 Fe1 S4 158.18(11) . . ?
C3 Fe1 P1 95.6(3) . . ?
C1 Fe1 P1 150.8(3) . . ?
S1 Fe1 P1 90.94(11) . . ?
S4 Fe1 P1 88.05(11) . . ?
C3 Fe1 Co2 87.3(3) . . ?
C1 Fe1 Co2 48.3(3) . . ?
S1 Fe1 Co2 54.87(8) . . ?
S4 Fe1 Co2 127.14(10) . . ?
P1 Fe1 Co2 144.47(11) . . ?
C3 Fe1 Co1 144.6(3) . . ?
C1 Fe1 Co1 45.8(3) . . ?
S1 Fe1 Co1 52.45(7) . . ?
S4 Fe1 Co1 108.12(9) . . ?
P1 Fe1 Co1 111.95(10) . . ?
Co2 Fe1 Co1 57.31(8) . . ?
O3 C3 Fe1 173.2(9) . . ?
C51 P1 C41 104.5(4) . . ?
C51 P1 C31 99.7(4) . . ?
C41 P1 C31 105.3(4) . . ?
C51 P1 Fe1 117.9(4) . . ?
C41 P1 Fe1 109.4(3) . . ?
C31 P1 Fe1 118.6(3) . . ?
C32 C31 C36 118.7(9) . . ?
C32 C31 P1 124.8(7) . . ?
C36 C31 P1 116.3(8) . . ?
C31 C32 C33 122.4(10) . . ?
C34 C33 C32 119.4(11) . . ?
C33 C34 C35 120.2(10) . . ?
C34 C35 C36 119.6(10) . . ?
C35 C36 C31 119.7(11) . . ?
C42 C41 C46 117.0(8) . . ?
C42 C41 P1 122.0(7) . . ?
C46 C41 P1 121.0(7) . . ?
C43 C42 C41 121.3(9) . . ?
C42 C43 C44 120.8(9) . . ?
C43 C44 C45 118.2(9) . . ?
C46 C45 C44 121.6(9) . . ?
C45 C46 C41 120.9(9) . . ?
C52 C51 C56 117.2(9) . . ?
C52 C51 P1 122.5(8) . . ?
C56 C51 P1 120.3(7) . . ?
C53 C52 C51 120.7(11) . . ?
C54 C53 C52 122.3(12) . . ?
C53 C54 C55 120.0(10) . . ?
C56 C55 C54 117.5(11) . . ?
C51 C56 C55 122.3(10) . . ?
C1B2 C1B1 C1B6 117.6(13) . . ?
C1B3 C1B2 C1B1 122.2(12) . . ?
C1B2 C1B3 C1B4 120.6(14) . . ?
C1B3 C1B4 C1B5 118.1(12) . . ?
C1B6 C1B5 C1B4 120.6(13) . . ?
C1B5 C1B6 C1B1 120.8(15) . . ?
C2B2 C2B1 C2B3 120.2(12) . 3 ?
C2B1 C2B2 C2B3 121.2(14) . . ?
C2B1 C2B3 C2B2 118.6(13) 3 . ?
C3B3 C3B1 C3B2 119.0(11) 3_565 . ?
C3B3 C3B2 C3B1 120.0(12) . . ?
C3B2 C3B3 C3B1 121.0(14) . 3_565 ?

loop_
_geom_bond_atom_site_label_1
_geom_bond_atom_site_label_2
_geom_bond_distance
_geom_bond_site_symmetry_2
_geom_bond_publ_flag
S1 Co1 2.168(3) . ?
S1 Co2 2.186(3) . ?
S1 Fe1 2.208(4) . ?
C1 S2 1.774(10) . ?
C1 Co2 1.880(10) . ?
C1 Co1 1.881(10) . ?
C1 Fe1 1.881(11) . ?
S2 C2 1.731(11) . ?
C2 S3 1.680(11) . ?
C2 S4 1.768(11) . ?
S4 Fe1 2.301(4) . ?
Co1 C13 2.051(12) . ?
Co1 C14 2.049(14) . ?
Co1 C12 2.072(10) . ?
Co1 C11 2.086(11) . ?
Co1 C15 2.110(11) . ?
Co1 Co2 2.461(4) . ?
Co1 Fe1 2.624(3) . ?
C13 C12 1.37(2) . ?
C13 C14 1.41(2) . ?
C14 C15 1.29(2) . ?
C15 C11 1.478(18) . ?
C11 C12 1.455(16) . ?
Co2 C24 2.064(12) . ?
Co2 C23 2.064(12) . ?
Co2 C22 2.079(11) . ?
Co2 C21 2.088(11) . ?
Co2 C25 2.109(11) . ?
Co2 Fe1 2.502(3) . ?
C21 C22 1.416(16) . ?
C21 C25 1.431(16) . ?
C22 C23 1.414(16) . ?
C23 C24 1.421(16) . ?
C24 C25 1.409(16) . ?
Fe1 C3 1.758(11) . ?
Fe1 P1 2.302(4) . ?
C3 O3 1.173(11) . ?
P1 C51 1.850(10) . ?
P1 C41 1.854(9) . ?
P1 C31 1.869(10) . ?
C31 C32 1.334(14) . ?
C31 C36 1.413(13) . ?
C32 C33 1.416(13) . ?
C33 C34 1.351(14) . ?
C34 C35 1.401(17) . ?
C35 C36 1.403(16) . ?
C41 C42 1.407(12) . ?
C41 C46 1.410(13) . ?
C42 C43 1.379(12) . ?
C43 C44 1.383(13) . ?
C44 C45 1.399(13) . ?
C45 C46 1.358(12) . ?
C51 C52 1.397(14) . ?
C51 C56 1.407(14) . ?
C52 C53 1.394(14) . ?
C53 C54 1.347(16) . ?
C54 C55 1.422(15) . ?
C55 C56 1.418(13) . ?
C1B1 C1B2 1.38(2) . ?
C1B1 C1B6 1.395(18) . ?
C1B2 C1B3 1.368(17) . ?
C1B3 C1B4 1.386(15) . ?
C1B4 C1B5 1.397(19) . ?
C1B5 C1B6 1.382(19) . ?
C2B1 C2B2 1.369(18) . ?
C2B1 C2B3 1.380(18) 3 ?
C2B2 C2B3 1.401(18) . ?
C2B3 C2B1 1.380(18) 3 ?
C3B1 C3B3 1.342(16) 3_565 ?
C3B1 C3B2 1.40(2) . ?
C3B2 C3B3 1.318(19) . ?
C3B3 C3B1 1.342(16) 3_565 ?
